data_7124435
loop_
_publ_author_name
'Zhang, Zheng-Hao'
'He, Piao'
'Kang, Shi-Rui'
'Liu, Chao'
'Yi, Xiao-Yi'

_publ_section_title
;
 Reversible Pyrrole-Based Proton Storage/Release in Ruthenium(II)
 Complexes
;
_journal_name_full 'Chemical Communications'
_journal_paper_doi 10.1039/C9CC08288C
_journal_year 2019
_chemical_formula_moiety 'C29 H23 Br N6 Ru, C F3 O3 S, C F3 O3 S0.59'
_chemical_formula_sum 'C31 H23 Br F6 N6 O6 Ru S1.76'
_chemical_formula_weight 926.88
_space_group_crystal_system monoclinic
_space_group_IT_number 14
_space_group_name_Hall '-P 2ybc'
_space_group_name_H-M_alt 'P 1 21/c 1'
_atom_sites_solution_hydrogens geom
_audit_creation_date 2019-04-22
_audit_creation_method
;
Olex2 1.2
(compiled 2018.05.29 svn.r3508 for OlexSys, GUI svn.r5506)
;
_audit_update_record
;
2019-08-17 deposited with the CCDC.	2019-11-05 downloaded from the CCDC.
;
_cell_angle_alpha 90
_cell_angle_beta 116.331(2)
_cell_angle_gamma 90
_cell_formula_units_Z 4
_cell_length_a 19.5132(6)
_cell_length_b 10.8824(3)
_cell_length_c 18.0933(5)
_cell_measurement_reflns_used 9907
_cell_measurement_temperature 296(2)
_cell_measurement_theta_max 23.12
_cell_measurement_theta_min 2.20
_cell_volume 3443.49(18)
_computing_cell_refinement 'SAINT v8.27A (Bruker, 2012)'
_computing_data_collection 'Bruker APEX2'
_computing_data_reduction 'SAINT v8.27A (Bruker, 2012)'
_computing_molecular_graphics 'Olex2 (Dolomanov et al., 2009)'
_computing_publication_material 'Olex2 (Dolomanov et al., 2009)'
_computing_structure_refinement 'ShelXL (Sheldrick, 2015)'
_computing_structure_solution 'SHELXS-97 (Sheldrick, 1990)'
_diffrn_ambient_temperature 296.15
_diffrn_detector 'CCD area detector'
_diffrn_detector_area_resol_mean 7.9
_diffrn_detector_type 'Bruker SMART CCD 1K area detector'
_diffrn_measured_fraction_theta_full 0.999
_diffrn_measured_fraction_theta_max 0.996
_diffrn_measurement_device 'three-circle diffractometer'
_diffrn_measurement_device_type 'Bruker SMART CCD 1K area detector'
_diffrn_measurement_method '\w scans'
_diffrn_radiation_monochromator graphite
_diffrn_radiation_probe x-ray
_diffrn_radiation_type MoK\a
_diffrn_radiation_wavelength 0.71073
_diffrn_reflns_av_R_equivalents 0.0420
_diffrn_reflns_av_unetI/netI 0.0338
_diffrn_reflns_Laue_measured_fraction_full 0.999
_diffrn_reflns_Laue_measured_fraction_max 0.996
_diffrn_reflns_limit_h_max 24
_diffrn_reflns_limit_h_min -24
_diffrn_reflns_limit_k_max 13
_diffrn_reflns_limit_k_min -13
_diffrn_reflns_limit_l_max 22
_diffrn_reflns_limit_l_min -21
_diffrn_reflns_number 52177
_diffrn_reflns_point_group_measured_fraction_full 0.999
_diffrn_reflns_point_group_measured_fraction_max 0.996
_diffrn_reflns_theta_full 25.242
_diffrn_reflns_theta_max 26.435
_diffrn_reflns_theta_min 2.204
_diffrn_source 'sealed X-ray tube'
_diffrn_source_target Mo
_diffrn_standards_number 0
_exptl_absorpt_coefficient_mu 1.808
_exptl_absorpt_correction_T_max 0.7454
_exptl_absorpt_correction_T_min 0.6282
_exptl_absorpt_correction_type multi-scan
_exptl_absorpt_process_details
;
SADABS-2012/1 (Bruker,2012) was used for absorption correction.
wR2(int) was 0.0565 before and 0.0403 after correction.
The Ratio of minimum to maximum transmission is 0.8428.
The \l/2 correction factor is 0.0015.
;
_exptl_crystal_colour red
_exptl_crystal_colour_primary red
_exptl_crystal_density_diffrn 1.788
_exptl_crystal_density_method 'not measured'
_exptl_crystal_description block
_exptl_crystal_F_000 1840
_exptl_crystal_size_max 0.211
_exptl_crystal_size_mid 0.167
_exptl_crystal_size_min 0.112
_refine_diff_density_max 1.131
_refine_diff_density_min -1.625
_refine_diff_density_rms 0.112
_refine_ls_extinction_method none
_refine_ls_goodness_of_fit_ref 1.027
_refine_ls_hydrogen_treatment constr
_refine_ls_matrix_type full
_refine_ls_number_parameters 534
_refine_ls_number_reflns 7067
_refine_ls_number_restraints 35
_refine_ls_restrained_S_all 1.030
_refine_ls_R_factor_all 0.1042
_refine_ls_R_factor_gt 0.0679
_refine_ls_shift/su_max 0.001
_refine_ls_shift/su_mean 0.000
_refine_ls_structure_factor_coef Fsqd
_refine_ls_weighting_details 'w=1/[\s^2^(Fo^2^)+(0.0926P)^2^+9.2623P] where P=(Fo^2^+2Fc^2^)/3'
_refine_ls_weighting_scheme calc
_refine_ls_wR_factor_gt 0.1663
_refine_ls_wR_factor_ref 0.1914
_reflns_Friedel_coverage 0.000
_reflns_number_gt 4807
_reflns_number_total 7067
_reflns_threshold_expression 'I > 2\s(I)'
_cod_data_source_file c9cc08288c2.cif
_cod_data_source_block 1
_cod_database_code 7124435
_shelx_shelxl_version_number 2014/7
_shelx_space_group_comment
;
The symmetry employed for this shelxl refinement is uniquely defined
by the following loop, which should always be used as a source of
symmetry information in preference to the above space-group names.
They are only intended as comments.
;
_olex2_refinement_description
;
1. Fixed Uiso
 At 1.2 times of:
  All C(H) groups, All C(H,H) groups
2. Rigid bond restraints
 S1A, O1
 with sigma for 1-2 distances of 0.001 and sigma for 1-3 distances of 0.001
 S2, O6
 with sigma for 1-2 distances of 0.001 and sigma for 1-3 distances of 0.001
 C30, F5A
 with sigma for 1-2 distances of 0.001 and sigma for 1-3 distances of 0.001
 C30, F4
 with sigma for 1-2 distances of 0.001 and sigma for 1-3 distances of 0.001
 C30, S2
 with sigma for 1-2 distances of 0.001 and sigma for 1-3 distances of 0.001
3. Uiso/Uaniso restraints and constraints
F3 \\sim F3A: within 2A with sigma of 0.04 and sigma for terminal atoms of 0.08
F2 \\sim F2A: within 2A with sigma of 0.04 and sigma for terminal atoms of 0.08
F1 \\sim F1A: within 2A with sigma of 0.04 and sigma for terminal atoms of 0.08
F4 \\sim F4A: within 2A with sigma of 0.04 and sigma for terminal atoms of 0.08
F5 \\sim F5A: within 2A with sigma of 0.04 and sigma for terminal atoms of 0.08
F6 \\sim F6A: within 2A with sigma of 0.04 and sigma for terminal atoms of 0.08
4. Others
 Sof(F3A)=Sof(F2A)=Sof(F1A)=Sof(F4A)=Sof(F5A)=Sof(F6A)=1-FVAR(1)
 Sof(F1)=Sof(F2)=Sof(F3)=Sof(F4)=Sof(F5)=Sof(F6)=FVAR(1)
5.a Secondary CH2 refined with riding coordinates:
 C1(H1A,H1B)
5.b Aromatic/amide H refined with riding coordinates:
 C2(H2), C3(H3), C6(H6), C7(H7), C8(H8), C10(H10), C11(H11), C12(H12),
 C13(H13), C16(H16), C17(H17), C18(H18), C19(H19), C20(H20), C21(H21), C22(H22),
  C23(H23), C26(H26), C27(H27), C28(H28), C29(H29)
;
_olex2_submission_special_instructions 'No special instructions were received'

loop_
_space_group_symop_operation_xyz
'x, y, z'
'-x, y+1/2, -z+1/2'
'-x, -y, -z'
'x, -y-1/2, z-1/2'

loop_
_atom_site_label
_atom_site_type_symbol
_atom_site_fract_x
_atom_site_fract_y
_atom_site_fract_z
_atom_site_U_iso_or_equiv
_atom_site_adp_type
_atom_site_occupancy
_atom_site_site_symmetry_order
_atom_site_calc_flag
_atom_site_refinement_flags_posn
_atom_site_refinement_flags_adp
_atom_site_refinement_flags_occupancy
_atom_site_disorder_assembly
_atom_site_disorder_group
Ru1 Ru 0.23539(3) 0.74027(4) 0.37157(3) 0.04674(18) Uani 1 1 d . . . . .
C1 C 0.0874(4) 0.5625(7) 0.2846(4) 0.0689(19) Uani 1 1 d . . . . .
H1A H 0.1027 0.5307 0.2440 0.083 Uiso 1 1 calc R . . . .
H1B H 0.0481 0.6243 0.2591 0.083 Uiso 1 1 calc R . . . .
C2 C 0.0614(5) 0.4617(8) 0.3228(5) 0.084(2) Uani 1 1 d . . . . .
H2 H 0.0217 0.4076 0.2934 0.101 Uiso 1 1 calc R . . . .
C3 C 0.1030(5) 0.4599(7) 0.4050(5) 0.078(2) Uani 1 1 d . . . . .
H3 H 0.0959 0.4085 0.4421 0.093 Uiso 1 1 calc R . . . .
C4 C 0.1611(4) 0.5537(6) 0.4245(4) 0.0605(16) Uani 1 1 d . . . . .
C5 C 0.2215(4) 0.5907(5) 0.5020(4) 0.0548(15) Uani 1 1 d . . . . .
C6 C 0.2314(5) 0.5364(7) 0.5747(5) 0.076(2) Uani 1 1 d . . . . .
H6 H 0.1987 0.4743 0.5749 0.091 Uiso 1 1 calc R . . . .
C7 C 0.2911(5) 0.5763(8) 0.6481(5) 0.084(2) Uani 1 1 d . . . . .
H7 H 0.2996 0.5408 0.6982 0.101 Uiso 1 1 calc R . . . .
C8 C 0.3367(5) 0.6677(7) 0.6450(4) 0.0723(19) Uani 1 1 d . . . . .
H8 H 0.3765 0.6970 0.6932 0.087 Uiso 1 1 calc R . . . .
C9 C 0.3237(4) 0.7163(7) 0.5709(4) 0.0650(17) Uani 1 1 d . . . . .
C10 C 0.1158(4) 0.8933(6) 0.3959(4) 0.0580(16) Uani 1 1 d . . . . .
H10 H 0.0880 0.8207 0.3853 0.070 Uiso 1 1 calc R . . . .
C11 C 0.0870(5) 0.9957(7) 0.4156(5) 0.074(2) Uani 1 1 d . . . . .
H11 H 0.0403 0.9930 0.4178 0.089 Uiso 1 1 calc R . . . .
C12 C 0.1280(5) 1.1017(8) 0.4318(6) 0.091(3) Uani 1 1 d . . . . .
H12 H 0.1105 1.1715 0.4478 0.109 Uiso 1 1 calc R . . . .
C13 C 0.1956(5) 1.1061(7) 0.4247(6) 0.086(2) Uani 1 1 d . . . . .
H13 H 0.2231 1.1789 0.4338 0.104 Uiso 1 1 calc R . . . .
C14 C 0.2212(4) 0.9993(6) 0.4038(4) 0.0592(16) Uani 1 1 d . . . . .
C15 C 0.2924(4) 0.9929(6) 0.3943(4) 0.0560(15) Uani 1 1 d . . . . .
C16 C 0.3372(5) 1.0923(7) 0.3987(6) 0.081(2) Uani 1 1 d . . . . .
H16 H 0.3226 1.1707 0.4066 0.097 Uiso 1 1 calc R . . . .
C17 C 0.4042(4) 1.0760(8) 0.3915(6) 0.085(2) Uani 1 1 d . . . . .
H17 H 0.4354 1.1427 0.3954 0.102 Uiso 1 1 calc R . . . .
C18 C 0.4237(4) 0.9611(7) 0.3787(5) 0.074(2) Uani 1 1 d . . . . .
H18 H 0.4682 0.9482 0.3729 0.089 Uiso 1 1 calc R . . . .
C19 C 0.3773(4) 0.8643(6) 0.3745(4) 0.0585(16) Uani 1 1 d . . . . .
H19 H 0.3915 0.7859 0.3660 0.070 Uiso 1 1 calc R . . . .
C20 C 0.3516(4) 0.5350(6) 0.3999(5) 0.0712(19) Uani 1 1 d . . . . .
H20 H 0.3649 0.5429 0.4558 0.085 Uiso 1 1 calc R . . . .
C21 C 0.3904(5) 0.4535(7) 0.3751(7) 0.094(3) Uani 1 1 d . . . . .
H21 H 0.4294 0.4057 0.4136 0.112 Uiso 1 1 calc R . . . .
C22 C 0.3710(6) 0.4428(8) 0.2921(7) 0.100(3) Uani 1 1 d . . . . .
H22 H 0.3985 0.3900 0.2748 0.120 Uiso 1 1 calc R . . . .
C23 C 0.3123(5) 0.5087(8) 0.2358(6) 0.086(2) Uani 1 1 d . . . . .
H23 H 0.2979 0.4992 0.1798 0.103 Uiso 1 1 calc R . . . .
C24 C 0.2741(4) 0.5901(6) 0.2627(4) 0.0617(16) Uani 1 1 d . . . . .
C25 C 0.2102(4) 0.6682(6) 0.2076(4) 0.0603(16) Uani 1 1 d . . . . .
C26 C 0.1717(5) 0.6546(8) 0.1236(5) 0.081(2) Uani 1 1 d . . . . .
H26 H 0.1857 0.5928 0.0975 0.098 Uiso 1 1 calc R . . . .
C27 C 0.1132(6) 0.7311(9) 0.0787(5) 0.092(3) Uani 1 1 d . . . . .
H27 H 0.0861 0.7207 0.0220 0.110 Uiso 1 1 calc R . . . .
C28 C 0.0943(4) 0.8230(9) 0.1168(4) 0.086(2) Uani 1 1 d . . . . .
H28 H 0.0559 0.8783 0.0861 0.103 Uiso 1 1 calc R . . . .
C29 C 0.1318(4) 0.8337(6) 0.1999(4) 0.0602(16) Uani 1 1 d . . . . .
H29 H 0.1180 0.8963 0.2257 0.072 Uiso 1 1 calc R . . . .
C30 C 0.1761(7) 0.2347(17) 0.1985(8) 0.143(5) Uani 1 1 d . U . . .
C31 C 0.4033(6) 0.2730(8) 0.5830(6) 0.0504(19) Uani 1 1 d . . . . .
N1 N 0.1824(3) 0.8927(5) 0.3913(3) 0.0498(11) Uani 1 1 d . . . . .
N2 N 0.3120(3) 0.8775(4) 0.3821(3) 0.0501(11) Uani 1 1 d . . . . .
N3 N 0.2680(3) 0.6815(5) 0.4984(3) 0.0565(13) Uani 1 1 d . . . . .
N4 N 0.1543(3) 0.6120(5) 0.3587(3) 0.0568(13) Uani 1 1 d . . . . .
N5 N 0.2939(3) 0.6048(5) 0.3446(3) 0.0560(12) Uani 1 1 d . . . . .
N6 N 0.1888(3) 0.7556(5) 0.2465(3) 0.0526(12) Uani 1 1 d . . . . .
Br2 Br 0.38802(7) 0.84568(13) 0.57340(5) 0.1375(6) Uani 1 1 d . . . . .
F1 F 0.3277(5) 0.3283(9) 0.5330(6) 0.139(4) Uani 0.721(8) 1 d . U P A 1
F2 F 0.4612(5) 0.2888(8) 0.5473(5) 0.113(3) Uani 0.721(8) 1 d . U P A 1
F3 F 0.3956(7) 0.1532(7) 0.6163(7) 0.155(4) Uani 0.721(8) 1 d . U P A 1
F4 F 0.2255(7) 0.2511(19) 0.1706(12) 0.214(9) Uani 0.721(8) 1 d . U P A .
F5 F 0.1897(10) 0.3035(15) 0.2646(8) 0.134(6) Uani 0.721(8) 1 d . U P A 1
F6 F 0.1535(19) 0.1028(16) 0.2166(13) 0.338(15) Uani 0.721(8) 1 d . U P A 1
O1 O 0.5117(7) 0.3058(13) 0.7049(7) 0.249(7) Uani 1 1 d . U . . .
O2 O 0.3873(8) 0.3310(11) 0.6994(7) 0.196(5) Uani 1 1 d . . . . .
O3 O 0.4412(6) 0.4749(8) 0.6251(10) 0.212(6) Uani 1 1 d . . . . .
O4 O 0.0757(5) 0.1622(9) 0.0613(5) 0.148(3) Uani 1 1 d . . . . .
O5 O 0.0382(7) 0.2198(12) 0.1656(9) 0.210(6) Uani 1 1 d . . . . .
O6 O 0.0847(10) 0.3854(12) 0.1117(7) 0.271(7) Uani 1 1 d . U . . .
S2 S 0.08241(16) 0.2329(4) 0.1263(2) 0.1447(15) Uani 1 1 d . U . . .
F3A F 0.3748(18) 0.2701(16) 0.6083(18) 0.104(8) Uani 0.279(8) 1 d . U P A 2
F2A F 0.4552(13) 0.3420(13) 0.6094(10) 0.062(5) Uani 0.279(8) 1 d . U P A 2
F1A F 0.4093(13) 0.343(3) 0.5669(11) 0.078(6) Uani 0.279(8) 1 d . U P A .
F4A F 0.184(3) 0.327(5) 0.240(4) 0.23(2) Uani 0.279(8) 1 d . U P A 2
F5A F 0.189(3) 0.308(5) 0.135(4) 0.29(2) Uani 0.279(8) 1 d . U P A 2
F6A F 0.2032(12) 0.123(2) 0.2223(13) 0.104(10) Uani 0.279(8) 1 d . U P A 2
S1A S 0.4437(9) 0.338(3) 0.6544(18) 0.43(2) Uani 0.59(3) 1 d . U . A 2

loop_
_atom_site_aniso_label
_atom_site_aniso_U_11
_atom_site_aniso_U_22
_atom_site_aniso_U_33
_atom_site_aniso_U_23
_atom_site_aniso_U_13
_atom_site_aniso_U_12
Ru1 0.0525(3) 0.0513(3) 0.0369(3) -0.0002(2) 0.0203(2) -0.0037(2)
C1 0.068(4) 0.077(4) 0.073(4) -0.031(4) 0.042(4) -0.039(4)
C2 0.080(5) 0.087(5) 0.085(6) -0.024(4) 0.038(5) -0.031(4)
C3 0.091(6) 0.064(4) 0.093(6) -0.004(4) 0.055(5) -0.020(4)
C4 0.075(4) 0.051(3) 0.067(4) 0.001(3) 0.041(4) -0.003(3)
C5 0.069(4) 0.044(3) 0.059(4) 0.006(3) 0.035(3) 0.003(3)
C6 0.102(6) 0.070(4) 0.066(5) 0.011(4) 0.048(5) -0.002(4)
C7 0.108(6) 0.093(6) 0.054(4) 0.016(4) 0.039(4) 0.005(5)
C8 0.082(5) 0.081(5) 0.046(4) 0.008(3) 0.021(3) 0.001(4)
C9 0.073(5) 0.072(4) 0.048(4) 0.004(3) 0.025(3) -0.002(3)
C10 0.056(4) 0.071(4) 0.052(4) 0.004(3) 0.029(3) -0.002(3)
C11 0.078(5) 0.078(5) 0.082(5) 0.005(4) 0.049(4) 0.003(4)
C12 0.105(7) 0.068(5) 0.132(8) -0.003(5) 0.080(6) 0.012(5)
C13 0.085(6) 0.059(4) 0.128(7) -0.008(4) 0.058(5) -0.004(4)
C14 0.064(4) 0.056(4) 0.061(4) 0.003(3) 0.031(3) 0.002(3)
C15 0.055(4) 0.055(4) 0.060(4) -0.002(3) 0.027(3) -0.002(3)
C16 0.081(5) 0.053(4) 0.120(7) -0.004(4) 0.054(5) -0.012(4)
C17 0.070(5) 0.076(5) 0.122(7) 0.000(5) 0.053(5) -0.015(4)
C18 0.066(5) 0.080(5) 0.083(5) -0.001(4) 0.039(4) -0.008(4)
C19 0.055(4) 0.063(4) 0.055(4) -0.005(3) 0.023(3) -0.005(3)
C20 0.078(5) 0.061(4) 0.073(5) 0.008(4) 0.032(4) 0.007(4)
C21 0.091(6) 0.064(5) 0.126(8) 0.009(5) 0.048(6) 0.016(4)
C22 0.120(8) 0.084(6) 0.111(8) -0.013(5) 0.065(7) 0.019(5)
C23 0.098(6) 0.089(6) 0.084(6) -0.015(5) 0.051(5) 0.008(5)
C24 0.069(4) 0.060(4) 0.066(4) -0.009(3) 0.039(4) -0.007(3)
C25 0.069(4) 0.068(4) 0.051(4) -0.012(3) 0.033(3) -0.017(3)
C26 0.087(6) 0.105(6) 0.056(4) -0.018(4) 0.035(4) -0.010(5)
C27 0.096(6) 0.134(8) 0.043(4) -0.013(5) 0.028(4) -0.005(6)
C28 0.068(5) 0.135(7) 0.048(4) 0.012(5) 0.020(4) 0.011(5)
C29 0.061(4) 0.073(4) 0.049(4) 0.006(3) 0.026(3) 0.004(3)
C30 0.089(4) 0.209(16) 0.103(8) -0.053(9) 0.017(4) -0.017(9)
C31 0.051(5) 0.042(4) 0.049(4) 0.019(4) 0.015(3) 0.011(4)
N1 0.051(3) 0.059(3) 0.041(3) 0.000(2) 0.022(2) -0.005(2)
N2 0.049(3) 0.054(3) 0.047(3) -0.001(2) 0.021(2) -0.004(2)
N3 0.065(3) 0.056(3) 0.046(3) 0.000(2) 0.023(3) 0.003(3)
N4 0.064(3) 0.058(3) 0.054(3) -0.006(2) 0.032(3) -0.006(3)
N5 0.061(3) 0.052(3) 0.058(3) -0.003(2) 0.029(3) -0.005(2)
N6 0.053(3) 0.065(3) 0.040(3) -0.001(2) 0.021(2) -0.007(2)
Br2 0.1397(10) 0.1761(12) 0.0566(5) 0.0094(6) 0.0072(5) -0.0949(9)
F1 0.110(7) 0.131(7) 0.123(7) -0.015(6) 0.004(5) 0.039(5)
F2 0.120(6) 0.136(6) 0.103(6) 0.016(5) 0.067(5) 0.039(5)
F3 0.213(11) 0.069(5) 0.220(11) 0.012(6) 0.129(9) -0.005(6)
F4 0.091(7) 0.27(2) 0.310(18) -0.159(16) 0.110(9) -0.049(8)
F5 0.144(10) 0.140(9) 0.073(5) -0.035(6) 0.008(6) 0.007(8)
F6 0.56(4) 0.123(11) 0.231(19) 0.090(11) 0.08(2) 0.06(2)
O1 0.195(10) 0.279(13) 0.165(10) 0.015(9) -0.018(8) 0.127(11)
O2 0.285(14) 0.202(10) 0.195(10) 0.079(8) 0.191(10) 0.103(10)
O3 0.151(8) 0.079(5) 0.409(19) 0.020(8) 0.126(11) 0.026(5)
O4 0.130(6) 0.183(8) 0.091(5) -0.045(5) 0.013(4) 0.026(6)
O5 0.177(10) 0.236(12) 0.289(15) -0.074(11) 0.170(11) -0.067(9)
O6 0.40(2) 0.227(4) 0.183(10) 0.038(9) 0.124(12) 0.211(11)
S2 0.0731(16) 0.227(4) 0.120(2) -0.080(2) 0.0302(16) 0.0123(19)
F3A 0.14(2) 0.042(10) 0.15(2) 0.020(10) 0.09(2) -0.003(10)
F2A 0.104(14) 0.042(7) 0.029(7) 0.013(6) 0.020(9) 0.030(8)
F1A 0.062(12) 0.13(2) 0.032(9) 0.016(10) 0.015(8) 0.042(12)
F4A 0.21(4) 0.26(4) 0.24(5) -0.19(3) 0.13(3) -0.18(3)
F5A 0.31(4) 0.31(5) 0.41(3) -0.08(3) 0.30(3) -0.19(4)
F6A 0.087(13) 0.081(14) 0.071(11) -0.016(10) -0.031(10) 0.063(12)
S1A 0.148(11) 0.56(4) 0.48(4) 0.28(3) 0.049(15) 0.143(19)

loop_
_atom_type_symbol
_atom_type_description
_atom_type_scat_dispersion_real
_atom_type_scat_dispersion_imag
_atom_type_scat_source
C C 0.0033 0.0016 'International Tables Vol C Tables 4.2.6.8 and 6.1.1.4'
H H 0.0000 0.0000 'International Tables Vol C Tables 4.2.6.8 and 6.1.1.4'
Br Br -0.2901 2.4595 'International Tables Vol C Tables 4.2.6.8 and 6.1.1.4'
F F 0.0171 0.0103 'International Tables Vol C Tables 4.2.6.8 and 6.1.1.4'
N N 0.0061 0.0033 'International Tables Vol C Tables 4.2.6.8 and 6.1.1.4'
O O 0.0106 0.0060 'International Tables Vol C Tables 4.2.6.8 and 6.1.1.4'
Ru Ru -1.2594 0.8363 'International Tables Vol C Tables 4.2.6.8 and 6.1.1.4'
S S 0.1246 0.1234 'International Tables Vol C Tables 4.2.6.8 and 6.1.1.4'

loop_
_geom_angle_atom_site_label_1
_geom_angle_atom_site_label_2
_geom_angle_atom_site_label_3
_geom_angle
N1 Ru1 N3 89.34(18)
N2 Ru1 N1 78.50(19)
N2 Ru1 N3 104.7(2)
N4 Ru1 N1 98.4(2)
N4 Ru1 N2 176.5(2)
N4 Ru1 N3 76.7(2)
N4 Ru1 N5 88.1(2)
N5 Ru1 N1 172.35(19)
N5 Ru1 N2 94.9(2)
N5 Ru1 N3 96.1(2)
N6 Ru1 N1 96.60(19)
N6 Ru1 N2 89.51(19)
N6 Ru1 N3 165.5(2)
N6 Ru1 N4 89.3(2)
N6 Ru1 N5 79.4(2)
N4 C1 C2 100.9(6)
C3 C2 C1 111.1(7)
C2 C3 C4 106.5(7)
C5 C4 C3 130.7(6)
N4 C4 C3 111.7(7)
N4 C4 C5 117.6(6)
C6 C5 C4 121.4(6)
N3 C5 C4 115.7(5)
N3 C5 C6 122.9(6)
C5 C6 C7 118.8(7)
C8 C7 C6 118.5(7)
C7 C8 C9 119.3(7)
C8 C9 Br2 116.1(6)
N3 C9 C8 125.0(7)
N3 C9 Br2 118.9(5)
N1 C10 C11 123.0(6)
C12 C11 C10 118.6(7)
C11 C12 C13 120.3(7)
C12 C13 C14 118.2(7)
C13 C14 C15 123.0(6)
N1 C14 C13 121.6(6)
N1 C14 C15 115.4(5)
C16 C15 C14 124.5(6)
N2 C15 C14 114.2(5)
N2 C15 C16 121.3(6)
C15 C16 C17 120.0(7)
C18 C17 C16 118.9(7)
C17 C18 C19 119.3(7)
N2 C19 C18 123.0(6)
N5 C20 C21 121.4(8)
C20 C21 C22 119.2(8)
C23 C22 C21 120.3(8)
C22 C23 C24 119.1(8)
C23 C24 C25 124.1(7)
N5 C24 C23 121.4(7)
N5 C24 C25 114.5(6)
C26 C25 C24 124.8(7)
N6 C25 C24 114.7(5)
N6 C25 C26 120.5(7)
C27 C26 C25 119.9(8)
C26 C27 C28 119.7(7)
C29 C28 C27 119.6(8)
C28 C29 N6 121.8(7)
F4 C30 F5 112.9(16)
F4 C30 F6 122.3(19)
F4 C30 S2 115.8(13)
F4 C30 F5A 39(3)
F4 C30 F6A 89.6(19)
F5 C30 F6 106.7(16)
F5 C30 S2 114.3(12)
F6 C30 S2 81.2(12)
F4A C30 F4 102(3)
F4A C30 S2 106(3)
F4A C30 F5A 91(4)
F4A C30 F6A 130(4)
F5A C30 S2 85(2)
F6A C30 S2 112.1(14)
F6A C30 F5A 124(3)
F1 C31 F2 114.7(10)
F3 C31 F1 110.9(10)
F3 C31 F2 119.9(8)
F3A C31 F2A 117(2)
F3A C31 S1A 76(2)
F2A C31 S1A 42.1(12)
F1A C31 F1 70.9(19)
F1A C31 F2 61.0(15)
F1A C31 F3 176(2)
F1A C31 F3A 116(2)
F1A C31 F2A 48.5(14)
F1A C31 S1A 75.3(19)
C10 N1 Ru1 126.0(4)
C10 N1 C14 118.3(6)
C14 N1 Ru1 115.6(4)
C15 N2 Ru1 116.1(4)
C19 N2 Ru1 126.4(4)
C19 N2 C15 117.5(5)
C5 N3 Ru1 111.8(4)
C9 N3 Ru1 132.8(5)
C9 N3 C5 115.4(5)
C1 N4 Ru1 132.2(4)
C4 N4 Ru1 118.0(5)
C4 N4 C1 109.7(5)
C20 N5 Ru1 126.4(5)
C20 N5 C24 118.5(6)
C24 N5 Ru1 115.0(4)
C25 N6 Ru1 115.5(4)
C25 N6 C29 118.3(5)
C29 N6 Ru1 125.5(4)
F1A F1 C31 33.6(9)
F1A F2 C31 33.1(11)
F5A F4 C30 83(2)
C30 F6 S2 52.1(7)
S1A O1 F2A 35.0(16)
S1A O2 F3A 51.1(13)
F2A O3 F1A 30.9(9)
F2A O3 S1A 35.2(12)
S1A O3 F1A 50.8(13)
C30 S2 F6 46.7(10)
C30 S2 F5A 43.6(19)
O4 S2 C30 109.1(6)
O4 S2 F6 93.8(7)
O4 S2 O6 114.8(7)
O4 S2 F5A 89.9(16)
O5 S2 C30 108.4(9)
O5 S2 F6 82.9(11)
O5 S2 O4 123.8(7)
O5 S2 O6 104.8(8)
O5 S2 F5A 144.8(16)
O6 S2 C30 90.8(9)
O6 S2 F6 135.9(8)
O6 S2 F5A 63.3(18)
C31 F3A O2 131(3)
C31 F3A F2A 37.2(14)
C31 F3A F1A 31.6(13)
C31 F3A S1A 68(2)
O2 F3A F2A 94.2(14)
F1A F3A O2 113.0(17)
F1A F3A F2A 30.4(9)
S1A F3A O2 62.5(18)
S1A F3A F2A 32.4(15)
S1A F3A F1A 59.1(17)
C31 F2A O1 109.3(14)
C31 F2A O3 119.2(17)
C31 F2A F3A 26.3(10)
O1 F2A F3A 94.9(14)
O3 F2A O1 97.2(11)
O3 F2A F3A 101.1(14)
F1A F2A C31 45.4(19)
F1A F2A O1 150(3)
F1A F2A O3 87(2)
F1A F2A F3A 56(2)
F1A F2A S1A 102(3)
S1A F2A C31 80(3)
S1A F2A O1 51.7(14)
S1A F2A O3 75(2)
S1A F2A F3A 55(2)
C31 F1A F1 75(2)
C31 F1A F2 86(2)
C31 F1A O3 128(2)
C31 F1A F3A 32.5(15)
C31 F1A F2A 86(2)
C31 F1A S1A 69.7(19)
F1 F1A O3 112.7(12)
F2 F1A F1 131(2)
F2 F1A O3 114.5(19)
F3A F1A O3 105.5(15)
F2A F1A O3 62(2)
F2A F1A F3A 94(2)
F2A F1A S1A 40.2(17)
S1A F1A O3 59.0(16)
S1A F1A F3A 60.1(15)
C30 F5A S2 51.8(11)
F4 F5A C30 58(3)
F4 F5A S2 103(3)
C31 S1A O2 102.1(17)
C31 S1A O3 104.6(17)
C31 S1A F3A 35.7(13)
C31 S1A F1A 35.0(13)
O1 S1A C31 120(2)
O1 S1A O2 110(2)
O1 S1A O3 112(2)
O1 S1A F3A 133(3)
O1 S1A F1A 129(3)
O3 S1A O2 106.7(18)
F3A S1A O2 66.5(17)
F3A S1A O3 114.4(14)
F2A S1A C31 58(2)
F2A S1A O1 93(3)
F2A S1A O2 155(3)
F2A S1A O3 69.5(18)
F2A S1A F3A 92(3)
F2A S1A F1A 37.5(19)
F1A S1A O2 117.8(15)
F1A S1A O3 70.2(17)
F1A S1A F3A 60.8(19)

loop_
_geom_bond_atom_site_label_1
_geom_bond_atom_site_label_2
_geom_bond_distance
Ru1 N1 2.068(5)
Ru1 N2 2.061(5)
Ru1 N3 2.187(5)
Ru1 N4 2.044(5)
Ru1 N5 2.052(5)
Ru1 N6 2.037(5)
C1 C2 1.500(10)
C1 N4 1.497(8)
C2 C3 1.341(11)
C3 C4 1.449(9)
C4 C5 1.432(9)
C4 N4 1.303(8)
C5 C6 1.376(9)
C5 N3 1.363(8)
C6 C7 1.392(11)
C7 C8 1.352(11)
C8 C9 1.357(9)
C9 N3 1.334(8)
C9 Br2 1.873(7)
C10 C11 1.364(10)
C10 N1 1.338(8)
C11 C12 1.359(11)
C12 C13 1.380(11)
C13 C14 1.383(10)
C14 C15 1.475(9)
C14 N1 1.348(8)
C15 C16 1.371(9)
C15 N2 1.360(8)
C16 C17 1.381(10)
C17 C18 1.357(11)
C18 C19 1.369(9)
C19 N2 1.349(8)
C20 C21 1.364(11)
C20 N5 1.359(9)
C21 C22 1.381(13)
C22 C23 1.353(13)
C23 C24 1.377(10)
C24 C25 1.472(10)
C24 N5 1.365(8)
C25 C26 1.373(9)
C25 N6 1.355(8)
C26 C27 1.354(12)
C27 C28 1.355(12)
C28 C29 1.353(9)
C29 N6 1.356(8)
C30 F4 1.29(2)
C30 F5 1.33(2)
C30 F6 1.58(3)
C30 S2 1.711(13)
C30 F4A 1.21(5)
C30 F5A 1.50(5)
C30 F6A 1.32(3)
C31 F1 1.474(13)
C31 F2 1.539(14)
C31 F3 1.471(13)
C31 F3A 0.86(2)
C31 F2A 1.18(2)
C31 F1A 0.84(2)
C31 S1A 1.38(4)
F1 F1A 1.44(3)
F2 F1A 1.349(19)
F4 F5A 0.95(7)
F6 S2 2.142(18)
O1 F2A 1.63(2)
O1 S1A 1.283(15)
O2 F3A 1.69(3)
O2 S1A 1.64(3)
O3 F2A 1.522(17)
O3 F1A 1.72(3)
O3 S1A 1.57(2)
O4 S2 1.362(8)
O5 S2 1.348(10)
O6 S2 1.684(14)
S2 F5A 2.17(3)
F3A F2A 1.75(4)
F3A F1A 1.45(3)
F3A S1A 1.44(3)
F2A F1A 0.89(2)
F2A S1A 0.94(3)
F1A S1A 1.42(3)
